data_7026549
loop_
_publ_author_name
'Hu, Ming-Qiang'
'Wen, Hui-Min'
'Ma, Cheng-Bing'
'Li, Na'
'Yan, Qing-Yun'
'Chen, Hui'
'Chen, Chang-Neng'

_publ_section_title
;
 Synthesis, structures and electrochemistry studies of
 2Fe2S-Fe(ii)(S-2N)(2) models for H-cluster of [FeFe]-hydrogenase.
;
_journal_issue 40
_journal_name_full 'Dalton transactions (Cambridge, England : 2003)'
_journal_page_first 9484
_journal_page_last 9486
_journal_paper_doi 10.1039/c0dt00505c
_journal_volume 39
_journal_year 2010
_chemical_formula_moiety 'C32 H30 Fe4.58 N4 Ni0.42 O10 S6'
_chemical_formula_sum 'C32 H30 Fe4.58 N4 Ni0.42 O10 S6'
_chemical_formula_weight 1103.41
_chemical_name_common
;
bis-((pentacarbonylpropanedithiolatodiiron)-
sulfanylpropyliminomethylpyridine) nickel(ii)
;
_chemical_name_systematic
;
bis-[(pentacarbonylpropanedithiolatodiiron)-sulfanylpropyliminomethylpyridine]
nickel(ii)
;
_space_group_IT_number 14
_symmetry_cell_setting monoclinic
_symmetry_space_group_name_Hall '-P 2yn'
_symmetry_space_group_name_H-M 'P 1 21/n 1'
_atom_sites_solution_hydrogens geom
_atom_sites_solution_primary direct
_atom_sites_solution_secondary difmap
_audit_creation_method SHELXL-97
_cell_angle_alpha 90.00
_cell_angle_beta 112.313(3)
_cell_angle_gamma 90.00
_cell_formula_units_Z 4
_cell_length_a 20.136(4)
_cell_length_b 10.365(2)
_cell_length_c 24.184(5)
_cell_measurement_reflns_used 10164
_cell_measurement_temperature 293(2)
_cell_measurement_theta_max 27.4797
_cell_measurement_theta_min 2.2491
_cell_volume 4669.5(16)
_computing_cell_refinement 'CrystalClear (Rigaku/MSC Inc., 2005)'
_computing_data_collection 'CrystalClear (Rigaku/MSC Inc., 2005)'
_computing_data_reduction 'CrystalClear (Rigaku/MSC Inc., 2005)'
_computing_molecular_graphics 'SHELXTL (Bruker, 2000)'
_computing_publication_material 'SHELXTL (Bruker, 2000)'
_computing_structure_refinement 'SHELXL-97 (Sheldrick, 1997)'
_computing_structure_solution 'SHELXS-97 (Sheldrick, 1990)'
_diffrn_ambient_temperature 294.1500
_diffrn_detector_area_resol_mean 28.5714
_diffrn_measured_fraction_theta_full 0.976
_diffrn_measured_fraction_theta_max 0.976
_diffrn_measurement_device
;
Saturn70 (4x4 bin mode)
;
_diffrn_measurement_method CCD_Profile_fitting
_diffrn_radiation_detector CCD
_diffrn_radiation_monochromator Confocal
_diffrn_radiation_source 'Rotating Anode'
_diffrn_radiation_type MoK\a
_diffrn_radiation_wavelength 0.71073
_diffrn_reflns_av_R_equivalents 0.0296
_diffrn_reflns_av_sigmaI/netI 0.0345
_diffrn_reflns_limit_h_max 26
_diffrn_reflns_limit_h_min -26
_diffrn_reflns_limit_k_max 13
_diffrn_reflns_limit_k_min -13
_diffrn_reflns_limit_l_max 31
_diffrn_reflns_limit_l_min -27
_diffrn_reflns_number 34774
_diffrn_reflns_theta_full 27.48
_diffrn_reflns_theta_max 27.48
_diffrn_reflns_theta_min 2.26
_exptl_absorpt_coefficient_mu 1.875
_exptl_absorpt_correction_T_max 1.0000
_exptl_absorpt_correction_T_min 0.7823
_exptl_absorpt_correction_type multi-scan
_exptl_absorpt_process_details 'SADABS (Sheldrick, 1996)'
_exptl_crystal_colour black
_exptl_crystal_density_diffrn 1.570
_exptl_crystal_density_method 'not measured'
_exptl_crystal_description Prism
_exptl_crystal_F_000 2227
_exptl_crystal_size_max 0.6000
_exptl_crystal_size_mid 0.2300
_exptl_crystal_size_min 0.1600
_platon_squeeze_details
;

;
_refine_diff_density_max 0.480
_refine_diff_density_min -0.405
_refine_diff_density_rms 0.072
_refine_ls_extinction_method none
_refine_ls_goodness_of_fit_ref 1.088
_refine_ls_hydrogen_treatment constr
_refine_ls_matrix_type full
_refine_ls_number_parameters 515
_refine_ls_number_reflns 10458
_refine_ls_number_restraints 0
_refine_ls_restrained_S_all 1.088
_refine_ls_R_factor_all 0.0528
_refine_ls_R_factor_gt 0.0452
_refine_ls_shift/su_max 0.001
_refine_ls_shift/su_mean 0.000
_refine_ls_structure_factor_coef Fsqd
_refine_ls_weighting_details 'calc w=1/[\s^2^(Fo^2^)+(0.0690P)^2^+2.4916P] where P=(Fo^2^+2Fc^2^)/3'
_refine_ls_weighting_scheme calc
_refine_ls_wR_factor_gt 0.1238
_refine_ls_wR_factor_ref 0.1309
_reflns_number_gt 8961
_reflns_number_total 10458
_reflns_threshold_expression >2sigma(I)
_cod_data_source_file c0dt00505c.txt
_cod_data_source_block B1
_cod_depositor_comments
;
The following automatic conversions were performed:

'_symmetry_cell_setting' value 'Monoclinic' changed to 'monoclinic'
according to /home/saulius/struct/CIF-dictionaries/cif_core.dic
dictionary named 'cif_core.dic' version 2.4.2 from
2011-04-26.

'_exptl_absorpt_correction_type' value 'Multi-scan'
changed to 'multi-scan' according to
/home/saulius/struct/CIF-dictionaries/cif_core.dic dictionary named
'cif_core.dic' version 2.4.2 from 2011-04-26.

Automatic conversion script
Id: cif_fix_values 1891 2012-01-12 08:04:46Z andrius 
;
_cod_original_cell_volume 4669.5(17)
_cod_original_sg_symbol_Hall -P2yn
_cod_original_sg_symbol_H-M P2(1)/n
_cod_database_code 7026549

loop_
_symmetry_equiv_pos_as_xyz
'x, y, z'
'-x+1/2, y+1/2, -z+1/2'
'-x, -y, -z'
'x-1/2, -y-1/2, z-1/2'

loop_
_atom_site_label
_atom_site_type_symbol
_atom_site_fract_x
_atom_site_fract_y
_atom_site_fract_z
_atom_site_U_iso_or_equiv
_atom_site_adp_type
_atom_site_occupancy
_atom_site_symmetry_multiplicity
_atom_site_calc_flag
_atom_site_refinement_flags
Ni1 Ni 0.923437(19) 0.57990(4) 0.199721(16) 0.03923(15) Uani 0.42(2) 1 d P
Fe5 Fe 0.923437(19) 0.57990(4) 0.199721(16) 0.03923(15) Uani 0.58(2) 1 d P
Fe1 Fe 1.19173(3) 0.20249(5) 0.25041(2) 0.05216(13) Uani 1 1 d .
Fe2 Fe 1.06409(2) 0.28014(5) 0.20961(2) 0.04824(13) Uani 1 1 d .
Fe3 Fe 0.94057(2) 0.78578(4) 0.457993(18) 0.04349(12) Uani 1 1 d .
Fe4 Fe 0.92488(2) 0.76036(4) 0.350439(17) 0.04014(11) Uani 1 1 d .
S1 S 1.10939(5) 0.14390(9) 0.28915(5) 0.0639(2) Uani 1 1 d .
S2 S 1.15931(5) 0.40770(8) 0.26119(4) 0.05275(19) Uani 1 1 d .
S3 S 0.98691(4) 0.39197(8) 0.24014(4) 0.04954(18) Uani 1 1 d .
S4 S 1.01878(4) 0.86621(8) 0.41864(4) 0.05040(18) Uani 1 1 d .
S5 S 0.95501(4) 0.59456(7) 0.41755(3) 0.04555(17) Uani 1 1 d .
S6 S 0.98101(4) 0.67531(7) 0.29281(3) 0.04127(16) Uani 1 1 d .
N1 N 0.84629(14) 0.7185(3) 0.16977(11) 0.0513(6) Uani 1 1 d .
N2 N 0.84641(13) 0.4970(3) 0.21583(12) 0.0503(6) Uani 1 1 d .
N3 N 0.89303(15) 0.5227(3) 0.11379(13) 0.0593(7) Uani 1 1 d .
N4 N 0.99541(13) 0.6681(3) 0.17852(11) 0.0465(6) Uani 1 1 d .
C1 C 1.2315(2) 0.2658(4) 0.2019(2) 0.0691(10) Uani 1 1 d .
C2 C 1.2744(2) 0.1664(4) 0.31174(19) 0.0655(9) Uani 1 1 d .
C3 C 1.1708(2) 0.0552(4) 0.2090(2) 0.0684(10) Uani 1 1 d .
C4 C 1.0603(2) 0.3503(4) 0.14232(16) 0.0613(9) Uani 1 1 d .
C5 C 1.0078(2) 0.1554(4) 0.1704(2) 0.0741(11) Uani 1 1 d .
C6 C 1.1225(3) 0.2272(5) 0.3594(2) 0.0854(14) Uani 1 1 d .
H6A H 1.0771 0.2658 0.3558 0.102 Uiso 1 1 calc R
H6B H 1.1344 0.1632 0.3909 0.102 Uiso 1 1 calc R
C7 C 1.1784(3) 0.3291(5) 0.37822(18) 0.0827(13) Uani 1 1 d .
H7A H 1.2240 0.2910 0.3822 0.099 Uiso 1 1 calc R
H7B H 1.1830 0.3606 0.4173 0.099 Uiso 1 1 calc R
C8 C 1.1636(2) 0.4415(4) 0.33611(18) 0.0711(10) Uani 1 1 d .
H8A H 1.2007 0.5057 0.3539 0.085 Uiso 1 1 calc R
H8B H 1.1183 0.4799 0.3329 0.085 Uiso 1 1 calc R
C11 C 0.99430(19) 0.7816(3) 0.53764(15) 0.0538(7) Uani 1 1 d .
C12 C 0.8605(2) 0.7192(4) 0.46057(16) 0.0566(8) Uani 1 1 d .
C13 C 0.89887(19) 0.9397(3) 0.44813(15) 0.0544(8) Uani 1 1 d .
C14 C 0.89617(18) 0.9059(3) 0.31137(15) 0.0523(7) Uani 1 1 d .
C15 C 0.83684(18) 0.6998(3) 0.32356(14) 0.0515(7) Uani 1 1 d .
C16 C 1.10166(19) 0.7710(4) 0.44051(18) 0.0646(9) Uani 1 1 d .
H16A H 1.1105 0.7513 0.4047 0.078 Uiso 1 1 calc R
H16B H 1.1411 0.8245 0.4657 0.078 Uiso 1 1 calc R
C17 C 1.1033(2) 0.6474(4) 0.47283(17) 0.0701(10) Uani 1 1 d .
H17A H 1.1507 0.6095 0.4841 0.084 Uiso 1 1 calc R
H17B H 1.0959 0.6666 0.5093 0.084 Uiso 1 1 calc R
C18 C 1.0488(2) 0.5503(4) 0.43785(16) 0.0604(9) Uani 1 1 d .
H18A H 1.0576 0.4710 0.4609 0.073 Uiso 1 1 calc R
H18B H 1.0565 0.5318 0.4014 0.073 Uiso 1 1 calc R
C32 C 0.78291(17) 0.6814(4) 0.17182(15) 0.0567(8) Uani 1 1 d .
C33 C 0.7217(2) 0.7594(5) 0.15094(18) 0.0771(13) Uani 1 1 d .
H33A H 0.6785 0.7304 0.1521 0.092 Uiso 1 1 calc R
C34 C 0.7264(3) 0.8787(5) 0.12894(19) 0.0853(15) Uani 1 1 d .
H34A H 0.6868 0.9333 0.1160 0.102 Uiso 1 1 calc R
C35 C 0.7904(3) 0.9170(5) 0.1262(2) 0.0870(14) Uani 1 1 d .
H35A H 0.7942 0.9973 0.1105 0.104 Uiso 1 1 calc R
C36 C 0.8495(2) 0.8350(4) 0.14704(16) 0.0674(10) Uani 1 1 d .
H36A H 0.8926 0.8620 0.1451 0.081 Uiso 1 1 calc R
C37 C 0.78571(17) 0.5564(4) 0.19855(17) 0.0626(10) Uani 1 1 d .
H37A H 0.7458 0.5204 0.2031 0.075 Uiso 1 1 calc R
C38 C 0.8588(2) 0.3758(4) 0.2497(2) 0.0699(10) Uani 1 1 d .
H38A H 0.8137 0.3310 0.2413 0.084 Uiso 1 1 calc R
H38B H 0.8804 0.3932 0.2922 0.084 Uiso 1 1 calc R
C39 C 0.9090(2) 0.2933(4) 0.2307(2) 0.0753(12) Uani 1 1 d .
H39A H 0.8854 0.2671 0.1893 0.090 Uiso 1 1 calc R
H39B H 0.9231 0.2165 0.2554 0.090 Uiso 1 1 calc R
C42 C 0.9329(2) 0.5787(4) 0.08597(15) 0.0660(10) Uani 1 1 d .
C43 C 0.9180(3) 0.5581(7) 0.0254(2) 0.1081(19) Uani 1 1 d .
H43A H 0.9465 0.5948 0.0070 0.130 Uiso 1 1 calc R
C44 C 0.8598(4) 0.4817(9) -0.0064(2) 0.144(3) Uani 1 1 d .
H44A H 0.8484 0.4680 -0.0470 0.173 Uiso 1 1 calc R
C45 C 0.8193(4) 0.4267(8) 0.0206(3) 0.128(3) Uani 1 1 d .
H45A H 0.7801 0.3752 -0.0008 0.153 Uiso 1 1 calc R
C46 C 0.8374(3) 0.4485(5) 0.0810(2) 0.0897(15) Uani 1 1 d .
H46A H 0.8097 0.4100 0.0997 0.108 Uiso 1 1 calc R
C47 C 0.9913(2) 0.6570(4) 0.12475(16) 0.0622(9) Uani 1 1 d .
H47A H 1.0239 0.6967 0.1114 0.075 Uiso 1 1 calc R
C48 C 1.05196(19) 0.7441(4) 0.22232(17) 0.0574(8) Uani 1 1 d .
H48A H 1.0681 0.8109 0.2023 0.069 Uiso 1 1 calc R
H48B H 1.0926 0.6891 0.2439 0.069 Uiso 1 1 calc R
C49 C 1.02231(19) 0.8050(3) 0.26582(16) 0.0543(8) Uani 1 1 d .
H49A H 0.9870 0.8705 0.2457 0.065 Uiso 1 1 calc R
H49B H 1.0607 0.8450 0.2989 0.065 Uiso 1 1 calc R
O1 O 1.2575(2) 0.3056(4) 0.17092(18) 0.1104(13) Uani 1 1 d .
O2 O 1.32731(17) 0.1418(4) 0.34977(15) 0.0927(10) Uani 1 1 d .
O3 O 1.15619(18) -0.0363(3) 0.18162(18) 0.0935(10) Uani 1 1 d .
O4 O 1.0612(2) 0.3869(4) 0.09826(14) 0.1031(12) Uani 1 1 d .
O5 O 0.9719(2) 0.0715(4) 0.1448(2) 0.1203(14) Uani 1 1 d .
O11 O 1.02639(16) 0.7794(3) 0.58778(11) 0.0746(8) Uani 1 1 d .
O12 O 0.80823(16) 0.6787(3) 0.46164(15) 0.0837(9) Uani 1 1 d .
O13 O 0.86689(17) 1.0335(3) 0.43957(14) 0.0794(8) Uani 1 1 d .
O14 O 0.87607(16) 1.0007(3) 0.28553(15) 0.0813(8) Uani 1 1 d .
O15 O 0.77828(14) 0.6658(3) 0.31077(13) 0.0772(8) Uani 1 1 d .

loop_
_atom_site_aniso_label
_atom_site_aniso_U_11
_atom_site_aniso_U_22
_atom_site_aniso_U_33
_atom_site_aniso_U_23
_atom_site_aniso_U_13
_atom_site_aniso_U_12
Ni1 0.0379(2) 0.0462(3) 0.0371(2) 0.00056(15) 0.01823(16) -0.00145(15)
Fe5 0.0379(2) 0.0462(3) 0.0371(2) 0.00056(15) 0.01823(16) -0.00145(15)
Fe1 0.0514(2) 0.0500(3) 0.0610(3) 0.0054(2) 0.0280(2) 0.0058(2)
Fe2 0.0494(2) 0.0486(3) 0.0505(3) 0.00082(19) 0.0233(2) 0.00164(18)
Fe3 0.0506(2) 0.0437(2) 0.0376(2) -0.00389(16) 0.01840(18) 0.00004(17)
Fe4 0.0465(2) 0.0388(2) 0.0359(2) 0.00152(15) 0.01649(17) 0.00251(16)
S1 0.0666(5) 0.0589(5) 0.0768(6) 0.0205(4) 0.0390(5) 0.0058(4)
S2 0.0559(4) 0.0500(4) 0.0589(5) -0.0013(4) 0.0291(4) -0.0022(3)
S3 0.0509(4) 0.0499(4) 0.0547(4) 0.0058(3) 0.0278(3) 0.0029(3)
S4 0.0536(4) 0.0464(4) 0.0532(4) -0.0067(3) 0.0226(3) -0.0067(3)
S5 0.0577(4) 0.0384(4) 0.0425(4) 0.0026(3) 0.0212(3) 0.0026(3)
S6 0.0446(3) 0.0426(4) 0.0388(3) 0.0001(3) 0.0184(3) -0.0013(3)
N1 0.0509(14) 0.0635(17) 0.0368(12) -0.0021(11) 0.0136(11) 0.0084(12)
N2 0.0457(13) 0.0593(16) 0.0527(14) -0.0089(12) 0.0264(11) -0.0079(12)
N3 0.0564(15) 0.0698(19) 0.0528(15) -0.0081(14) 0.0221(13) -0.0006(14)
N4 0.0495(13) 0.0508(14) 0.0448(13) 0.0063(11) 0.0242(11) 0.0040(11)
C1 0.075(2) 0.066(2) 0.081(3) -0.001(2) 0.046(2) 0.0036(19)
C2 0.065(2) 0.065(2) 0.075(2) 0.0098(19) 0.037(2) 0.0103(18)
C3 0.061(2) 0.059(2) 0.092(3) 0.000(2) 0.036(2) 0.0034(17)
C4 0.069(2) 0.066(2) 0.0521(19) 0.0015(16) 0.0263(16) 0.0114(18)
C5 0.073(2) 0.070(3) 0.079(3) -0.011(2) 0.029(2) -0.007(2)
C6 0.094(3) 0.111(4) 0.066(2) 0.024(2) 0.047(2) 0.014(3)
C7 0.081(3) 0.116(4) 0.049(2) 0.001(2) 0.0216(19) 0.014(3)
C8 0.066(2) 0.087(3) 0.061(2) -0.018(2) 0.0257(18) -0.003(2)
C11 0.0590(18) 0.0541(19) 0.0506(18) -0.0059(14) 0.0235(15) -0.0030(15)
C12 0.062(2) 0.060(2) 0.0513(18) -0.0045(15) 0.0256(15) 0.0017(16)
C13 0.0583(18) 0.055(2) 0.0492(17) -0.0040(14) 0.0201(14) -0.0015(15)
C14 0.0551(17) 0.0515(18) 0.0556(18) 0.0055(15) 0.0271(14) 0.0064(14)
C15 0.0575(18) 0.0558(19) 0.0417(15) 0.0008(13) 0.0194(13) 0.0021(15)
C16 0.0487(18) 0.078(3) 0.066(2) -0.0066(19) 0.0200(16) -0.0038(17)
C17 0.0561(19) 0.093(3) 0.055(2) 0.005(2) 0.0143(16) 0.015(2)
C18 0.068(2) 0.057(2) 0.0593(19) 0.0140(16) 0.0280(17) 0.0204(17)
C32 0.0434(15) 0.077(2) 0.0463(16) -0.0169(16) 0.0131(13) 0.0082(15)
C33 0.0458(18) 0.111(4) 0.062(2) -0.034(2) 0.0064(16) 0.017(2)
C34 0.076(3) 0.095(4) 0.062(2) -0.017(2) 0.002(2) 0.036(3)
C35 0.099(3) 0.081(3) 0.065(3) 0.009(2) 0.014(2) 0.034(3)
C36 0.071(2) 0.073(2) 0.054(2) 0.0094(18) 0.0195(17) 0.0173(19)
C37 0.0386(14) 0.087(3) 0.067(2) -0.0258(19) 0.0256(15) -0.0096(16)
C38 0.067(2) 0.071(2) 0.092(3) 0.004(2) 0.053(2) -0.0143(19)
C39 0.080(3) 0.052(2) 0.115(3) 0.008(2) 0.060(3) -0.0107(19)
C42 0.069(2) 0.091(3) 0.0427(17) -0.0041(17) 0.0266(16) 0.006(2)
C43 0.123(4) 0.162(6) 0.052(2) -0.019(3) 0.048(3) -0.011(4)
C44 0.136(5) 0.234(9) 0.059(3) -0.060(4) 0.033(3) -0.031(6)
C45 0.110(4) 0.190(7) 0.083(4) -0.063(4) 0.036(3) -0.033(5)
C46 0.081(3) 0.111(4) 0.074(3) -0.040(3) 0.027(2) -0.026(3)
C47 0.066(2) 0.079(2) 0.0547(19) 0.0110(18) 0.0374(17) 0.0056(18)
C48 0.0527(17) 0.060(2) 0.068(2) 0.0037(16) 0.0319(16) -0.0138(15)
C49 0.0599(18) 0.0476(17) 0.0584(19) -0.0025(14) 0.0259(15) -0.0129(14)
O1 0.137(3) 0.120(3) 0.115(3) 0.009(2) 0.093(3) -0.008(3)
O2 0.0709(18) 0.119(3) 0.079(2) 0.0143(19) 0.0174(16) 0.0252(19)
O3 0.088(2) 0.0673(19) 0.130(3) -0.028(2) 0.047(2) -0.0071(16)
O4 0.134(3) 0.127(3) 0.0599(18) 0.0189(18) 0.051(2) 0.022(2)
O5 0.124(3) 0.105(3) 0.119(3) -0.044(2) 0.032(2) -0.045(2)
O11 0.0823(18) 0.095(2) 0.0394(13) -0.0027(13) 0.0146(12) -0.0036(15)
O12 0.0694(17) 0.099(2) 0.094(2) -0.0118(18) 0.0437(16) -0.0172(16)
O13 0.0873(19) 0.0577(16) 0.086(2) -0.0024(14) 0.0243(16) 0.0191(15)
O14 0.0908(19) 0.0624(17) 0.100(2) 0.0350(16) 0.0470(17) 0.0240(15)
O15 0.0534(14) 0.098(2) 0.0716(17) 0.0037(16) 0.0141(12) -0.0126(14)

loop_
_atom_type_symbol
_atom_type_description
_atom_type_scat_dispersion_real
_atom_type_scat_dispersion_imag
_atom_type_scat_source
C C 0.0033 0.0016 'International Tables Vol C Tables 4.2.6.8 and 6.1.1.4'
H H 0.0000 0.0000 'International Tables Vol C Tables 4.2.6.8 and 6.1.1.4'
N N 0.0061 0.0033 'International Tables Vol C Tables 4.2.6.8 and 6.1.1.4'
O O 0.0106 0.0060 'International Tables Vol C Tables 4.2.6.8 and 6.1.1.4'
S S 0.1246 0.1234 'International Tables Vol C Tables 4.2.6.8 and 6.1.1.4'
Fe Fe 0.3463 0.8444 'International Tables Vol C Tables 4.2.6.8 and 6.1.1.4'
Ni Ni 0.3393 1.1124 'International Tables Vol C Tables 4.2.6.8 and 6.1.1.4'

loop_
_geom_angle_atom_site_label_1
_geom_angle_atom_site_label_2
_geom_angle_atom_site_label_3
_geom_angle
N2 Ni1 N4 175.92(11)
N2 Ni1 N3 97.10(12)
N4 Ni1 N3 80.30(12)
N2 Ni1 N1 79.84(12)
N4 Ni1 N1 96.83(11)
N3 Ni1 N1 87.08(11)
N2 Ni1 S6 97.86(8)
N4 Ni1 S6 84.69(8)
N3 Ni1 S6 164.99(9)
N1 Ni1 S6 94.40(8)
N2 Ni1 S3 84.18(9)
N4 Ni1 S3 99.15(8)
N3 Ni1 S3 95.15(10)
N1 Ni1 S3 164.01(9)
S6 Ni1 S3 87.54(3)
C1 Fe1 C3 90.86(19)
C1 Fe1 C2 96.5(2)
C3 Fe1 C2 103.43(19)
C1 Fe1 S2 87.21(13)
C3 Fe1 S2 148.06(14)
C2 Fe1 S2 108.47(14)
C1 Fe1 S1 162.09(15)
C3 Fe1 S1 87.07(13)
C2 Fe1 S1 101.30(13)
S2 Fe1 S1 85.21(4)
C1 Fe1 Fe2 105.84(15)
C3 Fe1 Fe2 93.72(13)
C2 Fe1 Fe2 151.60(13)
S2 Fe1 Fe2 56.51(3)
S1 Fe1 Fe2 56.63(3)
C5 Fe2 C4 90.8(2)
C5 Fe2 S2 165.64(15)
C4 Fe2 S2 89.90(14)
C5 Fe2 S3 99.87(15)
C4 Fe2 S3 107.17(12)
S2 Fe2 S3 93.63(4)
C5 Fe2 S1 88.19(16)
C4 Fe2 S1 154.23(12)
S2 Fe2 S1 85.02(4)
S3 Fe2 S1 98.37(4)
C5 Fe2 Fe1 109.44(15)
C4 Fe2 Fe1 100.03(12)
S2 Fe2 Fe1 56.37(3)
S3 Fe2 Fe1 139.41(3)
S1 Fe2 Fe1 56.47(3)
C12 Fe3 C13 87.98(17)
C12 Fe3 C11 97.85(16)
C13 Fe3 C11 102.98(16)
C12 Fe3 S5 86.69(12)
C13 Fe3 S5 148.76(11)
C11 Fe3 S5 108.24(11)
C12 Fe3 S4 159.19(12)
C13 Fe3 S4 88.96(12)
C11 Fe3 S4 102.89(12)
S5 Fe3 S4 85.30(3)
C12 Fe3 Fe4 103.68(11)
C13 Fe3 Fe4 95.04(11)
C11 Fe3 Fe4 152.32(11)
S5 Fe3 Fe4 56.66(2)
S4 Fe3 Fe4 56.12(3)
C15 Fe4 C14 91.60(16)
C15 Fe4 S4 152.73(11)
C14 Fe4 S4 89.37(12)
C15 Fe4 S6 107.50(11)
C14 Fe4 S6 98.13(11)
S4 Fe4 S6 99.32(4)
C15 Fe4 S5 87.28(11)
C14 Fe4 S5 166.72(11)
S4 Fe4 S5 85.63(3)
S6 Fe4 S5 94.82(3)
C15 Fe4 Fe3 97.66(10)
C14 Fe4 Fe3 110.68(11)
S4 Fe4 Fe3 56.85(3)
S6 Fe4 Fe3 141.00(3)
S5 Fe4 Fe3 56.47(3)
C6 S1 Fe1 112.65(17)
C6 S1 Fe2 111.16(16)
Fe1 S1 Fe2 66.90(3)
C8 S2 Fe1 112.90(15)
C8 S2 Fe2 111.77(14)
Fe1 S2 Fe2 67.11(3)
C39 S3 Fe2 109.70(14)
C39 S3 Ni1 96.20(14)
Fe2 S3 Ni1 128.53(4)
C16 S4 Fe4 111.45(13)
C16 S4 Fe3 112.28(14)
Fe4 S4 Fe3 67.03(3)
C18 S5 Fe3 113.09(13)
C18 S5 Fe4 110.49(12)
Fe3 S5 Fe4 66.87(3)
C49 S6 Fe4 109.43(12)
C49 S6 Ni1 95.41(11)
Fe4 S6 Ni1 125.16(4)
C36 N1 C32 117.7(3)
C36 N1 Ni1 129.3(3)
C32 N1 Ni1 112.9(2)
C37 N2 C38 122.0(3)
C37 N2 Ni1 117.2(3)
C38 N2 Ni1 120.8(2)
C46 N3 C42 118.0(4)
C46 N3 Ni1 129.5(3)
C42 N3 Ni1 112.3(2)
C47 N4 C48 121.3(3)
C47 N4 Ni1 117.4(2)
C48 N4 Ni1 121.2(2)
O1 C1 Fe1 179.4(5)
O2 C2 Fe1 178.4(4)
O3 C3 Fe1 178.2(5)
O4 C4 Fe2 174.2(4)
O5 C5 Fe2 178.6(4)
C7 C6 S1 116.5(3)
C6 C7 C8 114.4(4)
C7 C8 S2 116.7(3)
O11 C11 Fe3 178.3(3)
O12 C12 Fe3 178.5(4)
O13 C13 Fe3 174.4(3)
O14 C14 Fe4 178.8(3)
O15 C15 Fe4 173.1(3)
C17 C16 S4 116.7(3)
C18 C17 C16 114.6(3)
C17 C18 S5 116.5(3)
N1 C32 C33 122.5(4)
N1 C32 C37 113.3(3)
C33 C32 C37 124.2(4)
C34 C33 C32 118.9(4)
C33 C34 C35 119.1(4)
C34 C35 C36 119.6(5)
N1 C36 C35 122.1(4)
N2 C37 C32 116.5(3)
N2 C38 C39 107.7(3)
C38 C39 S3 106.7(3)
N3 C42 C43 121.5(4)
N3 C42 C47 114.1(3)
C43 C42 C47 124.4(4)
C44 C43 C42 118.1(5)
C45 C44 C43 120.8(5)
C44 C45 C46 118.5(6)
N3 C46 C45 123.0(5)
N4 C47 C42 115.7(3)
N4 C48 C49 108.8(3)
C48 C49 S6 106.9(2)

loop_
_geom_bond_atom_site_label_1
_geom_bond_atom_site_label_2
_geom_bond_distance
Ni1 N2 1.937(3)
Ni1 N4 1.940(3)
Ni1 N3 2.020(3)
Ni1 N1 2.037(3)
Ni1 S6 2.3256(9)
Ni1 S3 2.3312(10)
Fe1 C1 1.780(4)
Fe1 C3 1.786(4)
Fe1 C2 1.799(4)
Fe1 S2 2.2688(10)
Fe1 S1 2.2749(11)
Fe1 Fe2 2.5103(8)
Fe2 C5 1.743(4)
Fe2 C4 1.758(4)
Fe2 S2 2.2725(10)
Fe2 S3 2.2749(9)
Fe2 S1 2.2790(11)
Fe3 C12 1.776(4)
Fe3 C13 1.776(4)
Fe3 C11 1.817(3)
Fe3 S5 2.2772(9)
Fe3 S4 2.2844(10)
Fe3 Fe4 2.5121(8)
Fe4 C15 1.756(4)
Fe4 C14 1.757(3)
Fe4 S4 2.2653(9)
Fe4 S6 2.2789(9)
Fe4 S5 2.2821(9)
S1 C6 1.833(5)
S2 C8 1.815(4)
S3 C39 1.813(4)
S4 C16 1.835(4)
S5 C18 1.821(4)
S6 C49 1.827(3)
N1 C36 1.338(5)
N1 C32 1.352(4)
N2 C37 1.288(4)
N2 C38 1.469(5)
N3 C46 1.342(5)
N3 C42 1.358(5)
N4 C47 1.277(4)
N4 C48 1.457(4)
C1 O1 1.141(5)
C2 O2 1.141(5)
C3 O3 1.129(5)
C4 O4 1.137(5)
C5 O5 1.150(5)
C6 C7 1.483(7)
C7 C8 1.502(6)
C11 O11 1.137(4)
C12 O12 1.143(4)
C13 O13 1.141(4)
C14 O14 1.153(4)
C15 O15 1.155(4)
C16 C17 1.495(6)
C17 C18 1.493(6)
C32 C33 1.398(5)
C32 C37 1.440(6)
C33 C34 1.363(7)
C34 C35 1.375(8)
C35 C36 1.392(6)
C38 C39 1.521(6)
C42 C43 1.395(5)
C42 C47 1.444(6)
C43 C44 1.382(9)
C44 C45 1.350(10)
C45 C46 1.382(7)
C48 C49 1.529(5)

loop_
_platon_squeeze_void_nr
_platon_squeeze_void_average_x
_platon_squeeze_void_average_y
_platon_squeeze_void_average_z
_platon_squeeze_void_volume
_platon_squeeze_void_count_electrons
_platon_squeeze_void_content
1 0.000 0.000 0.000 310 45 ' '
2 0.797 0.049 0.590 10 0 ' '
3 0.499 0.501 0.500 310 45 ' '
4 0.299 0.456 0.092 10 0 ' '
5 0.701 0.544 0.908 9 0 ' '
6 0.201 0.956 0.408 9 0 ' '
